data_4320278
loop_
_publ_author_name
'Clinton Hunt'
'Frank R. Fronczek'
'Damon R. Billodeaux'
'George G. Stanley'

_publ_section_title
;
 A Monometallic Rh(III) Tetraphosphine Complex: Reductive Activation of
 CH2Cl2 and Selective Meso to Racemic Tetraphosphine Ligand Isomerization
;
_journal_name_full 'Inorganic Chemistry'
_journal_page_first 5192
_journal_page_last 5198
_journal_paper_doi 10.1021/ic010003s
_journal_volume 40
_journal_year 2001
_chemical_formula_moiety 'C25 H40 P4 Cl2 Rh, B F4, C7 H8'
_chemical_formula_sum 'C32 H48 B Cl2 F4 P4 Rh'
_chemical_formula_weight 817.25
_chemical_name_systematic ' ?'
_space_group_IT_number 4
_symmetry_cell_setting monoclinic
_symmetry_space_group_name_Hall 'P 2yb'
_symmetry_space_group_name_H-M 'P 1 21 1'
_cell_angle_alpha 90
_cell_angle_beta 92.72(3)
_cell_angle_gamma 90
_cell_formula_units_Z 2
_cell_length_a 10.885(5)
_cell_length_b 14.577(6)
_cell_length_c 12.064(6)
_cell_measurement_reflns_used 25
_cell_measurement_temperature 297
_cell_measurement_theta_max 16.7
_cell_measurement_theta_min 10.2
_cell_volume 1912.0(15)
_computing_cell_refinement CAD4_(Enraf-Nonius,_1994)
_computing_data_collection CAD4_(Enraf-Nonius,_1994)
_computing_data_reduction process_MolEN_(Fair,_1990)
_computing_publication_material BTABLE_PTABLE_CIF_IN_MolEN_(Fair,_1990)
_computing_structure_refinement LSFM_MolEN_(Fair,_1990)
_computing_structure_solution Direct_methods_(SIR,_Burla_et_al.,_1989)
_diffrn_ambient_temperature 297
_diffrn_measurement_device Enraf_Nonius_CAD4
_diffrn_measurement_method \q/2\q
_diffrn_radiation_monochromator graphite
_diffrn_radiation_source sealed_tube
_diffrn_radiation_type Cu-K\a
_diffrn_radiation_wavelength 1.54184
_diffrn_reflns_av_R_equivalents 0.158
_diffrn_reflns_limit_h_max 13
_diffrn_reflns_limit_h_min -13
_diffrn_reflns_limit_k_max 14
_diffrn_reflns_limit_k_min -14
_diffrn_reflns_limit_l_max 17
_diffrn_reflns_limit_l_min 0
_diffrn_reflns_number 8288
_diffrn_reflns_theta_max 70.0
_diffrn_reflns_theta_min 2.5
_diffrn_standards_decay_% 4.3
_diffrn_standards_interval_time 120
_diffrn_standards_number 3
_exptl_absorpt_coefficient_mu 6.98
_exptl_absorpt_correction_T_max 0.933
_exptl_absorpt_correction_T_min 0.612
_exptl_absorpt_correction_type psi_scans_(North,_Phillips,_Mathews,_1968)
_exptl_crystal_colour yellow
_exptl_crystal_density_diffrn 1.419
_exptl_crystal_density_method none
_exptl_crystal_description plate
_exptl_crystal_F_000 840
_exptl_crystal_size_max 0.50
_exptl_crystal_size_mid 0.25
_exptl_crystal_size_min 0.01
_refine_diff_density_max 1.979
_refine_diff_density_min -0.421
_refine_ls_abs_structure_details
;
Not determined
;
_refine_ls_extinction_coef 1.5(5)E-7
_refine_ls_extinction_method isotropic_(Zachariasen,_1963)
_refine_ls_goodness_of_fit_all 1.964
_refine_ls_goodness_of_fit_obs 1.033
_refine_ls_hydrogen_treatment calculated_U=1.3_x_bonding_atom
_refine_ls_matrix_type full
_refine_ls_number_constraints 0
_refine_ls_number_parameters 328
_refine_ls_number_reflns 2102
_refine_ls_number_restraints 9
_refine_ls_R_factor_all 0.193
_refine_ls_R_factor_obs 0.083
_refine_ls_shift/esd_max 0.049
_refine_ls_shift/esd_mean 0.016
_refine_ls_structure_factor_coef F
_refine_ls_weighting_details 'w = 4Fo^2^/(\s^2^(Fo^2^) + 0.0004 Fo^4^)'
_refine_ls_weighting_scheme calc
_refine_ls_wR_factor_all 0.139
_refine_ls_wR_factor_obs 0.074
_reflns_number_observed 2102
_reflns_number_total 3783
_reflns_observed_criterion >1.0\s(I)
_cod_data_source_file ic010003s_1.cif
_cod_data_source_block 3a
_cod_depositor_comments
;
The following automatic conversions were performed:

'_refine_ls_weighting_scheme' value '4Fo^2^/(\s^2^(Fo^2^) + 0.0004
Fo^4^)' was changed to 'calc'. New tag '_refine_ls_weighting_details'
was created. The value of the new tag was set to 'w =
4Fo^2^/(\s^2^(Fo^2^) + 0.0004 Fo^4^)'.

Automatic conversion script
Id: cif_fix_values 3143 2015-03-26 13:38:13Z robertas 
;
_cod_original_cell_volume 1912(3)
_cod_original_sg_symbol_Hall ' P 2yb'
_cod_original_formula_sum 'C32 H48 B F4 P4 Cl2 Rh'
_cod_database_code 4320278

loop_
_symmetry_equiv_pos_as_xyz
x,y,z
-x,1/2+y,-z

loop_
_atom_site_aniso_label
_atom_site_aniso_U_11
_atom_site_aniso_U_22
_atom_site_aniso_U_33
_atom_site_aniso_U_12
_atom_site_aniso_U_13
_atom_site_aniso_U_23
_atom_site_aniso_type_symbol
RH 0.0368(6) 0.0295(6) 0.0453(7) 0.001(1) -0.0032(5) -0.003(1) Rh
CL1 0.073(4) 0.064(5) 0.043(3) -0.008(4) -0.012(3) -0.012(3) Cl
CL2 0.068(4) 0.028(3) 0.076(4) -0.004(3) 0.010(3) 0.003(3) Cl
P1 0.039(3) 0.030(4) 0.059(3) -0.002(3) 0.003(3) -0.002(3) P
P2 0.055(3) 0.029(3) 0.056(4) -0.003(4) -0.006(3) 0.002(3) P
P3 0.060(3) 0.033(4) 0.045(3) 0.000(3) -0.014(3) 0.004(3) P
P4 0.050(3) 0.041(4) 0.067(4) 0.006(3) 0.004(3) 0.001(3) P
C1 0.06(1) 0.03(1) 0.07(1) 0.01(1) -0.01(1) -0.01(1) C
C2 0.07(2) 0.04(2) 0.07(2) -0.02(1) 0.00(1) 0.00(1) C
C3 0.15(2) 0.02(1) 0.02(1) -0.02(1) -0.02(1) 0.01(1) C
C4 0.06(1) 0.02(1) 0.08(1) -0.03(1) -0.01(1) 0.01(1) C
C6 0.08(2) 0.03(2) 0.08(2) 0.00(1) 0.01(1) 0.00(1) C
C7 0.16(2) 0.08(2) 0.13(2) -0.01(3) 0.07(2) 0.06(2) C
C8 0.07(1) 0.04(1) 0.13(2) -0.03(2) -0.00(1) -0.01(2) C
C9 0.05(2) 0.28(4) 0.11(2) 0.02(2) -0.01(2) 0.13(2) C
C10 0.06(1) 0.02(1) 0.07(1) -0.00(1) -0.01(1) 0.01(1) C
C11 0.04(1) 0.13(3) 0.10(2) 0.01(2) 0.01(1) -0.05(2) C
C12 0.11(2) 0.30(4) 0.05(1) -0.13(2) 0.06(1) -0.13(1) C
C13 0.37(4) 0.08(2) 0.08(2) -0.04(3) -0.13(2) 0.04(2) C
C14 0.13(3) 0.06(2) 0.10(2) 0.01(2) 0.02(2) -0.04(2) C
C15 0.12(2) 0.03(1) 0.03(1) 0.00(2) -0.00(1) -0.01(1) C
C16 0.04(1) 0.07(2) 0.06(1) 0.00(1) 0.01(1) 0.00(1) C
C17 0.08(2) 0.06(2) 0.06(1) 0.01(2) -0.01(1) -0.01(1) C
C18 0.10(2) 0.07(2) 0.06(1) -0.04(2) 0.00(1) 0.04(1) C
C19 0.14(3) 0.09(2) 0.08(2) 0.01(2) 0.03(2) 0.06(1) C
C20 0.07(2) 0.09(2) 0.04(1) -0.01(2) -0.02(1) -0.00(1) C
C21 0.10(2) 0.04(2) 0.06(2) -0.02(2) -0.01(2) 0.01(1) C
C22 0.07(2) 0.04(2) 0.11(2) 0.00(2) 0.00(1) -0.01(2) C
C23 0.20(3) 0.08(2) 0.11(2) -0.01(3) 0.09(2) -0.01(2) C
C24 0.07(2) 0.05(2) 0.13(2) -0.00(2) 0.04(2) -0.01(2) C
C25 0.16(3) 0.05(2) 0.09(2) 0.04(2) -0.03(2) -0.05(1) C

loop_
_atom_site_label
_atom_site_fract_x
_atom_site_fract_y
_atom_site_fract_z
_atom_site_U_iso_or_equiv
_atom_site_occupancy
_atom_site_thermal_displace_type
_atom_site_calc_flag
_atom_site_calc_attached_atom
_atom_site_type_symbol
RH 0.9478(1) 0.0000 0.6513(1) 0.0366(6) 1.000 Uij ? ? Rh
CL1 1.0417(6) 0.0284(4) 0.8341(4) 0.059(4) 1.000 Uij ? ? Cl
CL2 0.9699(6) 0.1568(4) 0.5882(5) 0.052(4) 1.000 Uij ? ? Cl
P1 1.1384(5) -0.0242(4) 0.5772(5) 0.041(3) 1.000 Uij ? ? P
P2 0.9407(6) -0.1540(4) 0.6690(5) 0.045(3) 1.000 Uij ? ? P
P3 0.8320(6) -0.0522(4) 0.5053(5) 0.045(3) 1.000 Uij ? ? P
P4 0.7573(6) 0.0305(4) 0.7272(5) 0.052(4) 1.000 Uij ? ? P
F1 0.473(3) -0.211(2) 0.669(2) 0.26(1) 1.000 Uiso ? ? F
F2 0.541(4) -0.306(4) 0.599(3) 0.47(3) 1.000 Uiso ? ? F
F3 0.373(2) -0.303(2) 0.563(2) 0.19(1) 1.000 Uiso ? ? F
F4 0.474(3) -0.201(2) 0.503(3) 0.30(2) 1.000 Uiso ? ? F
C1 1.154(2) -0.150(2) 0.552(2) 0.05(1) 1.000 Uij ? ? C
C2 1.088(2) -0.198(2) 0.646(2) 0.06(2) 1.000 Uij ? ? C
C3 0.840(3) -0.174(1) 0.544(2) 0.04(1) 1.000 Uij ? ? C
C4 0.672(2) -0.020(1) 0.517(2) 0.05(1) 1.000 Uij ? ? C
C5 0.638(2) -0.018(2) 0.632(2) 0.061(7) 1.000 Uiso ? ? C
C6 1.171(2) 0.024(2) 0.449(2) 0.06(2) 1.000 Uij ? ? C
C7 1.283(3) -0.003(3) 0.399(2) 0.12(2) 1.000 Uij ? ? C
C8 1.273(2) 0.001(2) 0.667(2) 0.07(2) 1.000 Uij ? ? C
C9 1.295(2) 0.091(3) 0.693(2) 0.12(2) 1.000 Uij ? ? C
C10 0.870(2) -0.034(1) 0.366(2) 0.04(1) 1.000 Uij ? ? C
C11 0.926(2) -0.102(2) 0.304(2) 0.08(2) 1.000 Uij ? ? C
C12 0.959(2) -0.053(3) 0.180(2) 0.12(2) 1.000 Uij ? ? C
C13 0.915(4) 0.009(3) 0.141(2) 0.13(2) 1.000 Uij ? ? C
C14 0.881(3) 0.056(2) 0.208(2) 0.09(2) 1.000 Uij ? ? C
C15 0.846(2) 0.039(2) 0.316(2) 0.05(2) 1.000 Uij ? ? C
C16 0.894(2) -0.221(2) 0.784(2) 0.06(2) 1.000 Uij ? ? C
C17 0.787(2) -0.269(2) 0.771(2) 0.06(2) 1.000 Uij ? ? C
C18 0.748(2) -0.328(2) 0.870(2) 0.07(2) 1.000 Uij ? ? C
C19 0.813(3) -0.323(2) 0.960(2) 0.10(2) 1.000 Uij ? ? C
C20 0.915(2) -0.268(2) 0.968(2) 0.06(2) 1.000 Uij ? ? C
C21 0.950(2) -0.214(2) 0.886(2) 0.07(2) 1.000 Uij ? ? C
C22 0.728(2) -0.015(2) 0.863(2) 0.07(2) 1.000 Uij ? ? C
C23 0.595(3) 0.008(3) 0.910(2) 0.12(2) 1.000 Uij ? ? C
C24 0.716(2) 0.152(2) 0.728(2) 0.08(2) 1.000 Uij ? ? C
C25 0.792(3) 0.208(2) 0.812(2) 0.09(2) 1.000 Uij ? ? C
C26 0.490(3) -0.131(3) 1.138(3) 0.16(2) 1.000 Uiso ? ? C
C27 0.385(3) -0.071(3) 1.097(3) 0.14(1) 1.000 Uiso ? ? C
C28 0.313(3) -0.115(3) 0.995(3) 0.15(2) 1.000 Uiso ? ? C
C29 0.343(3) -0.178(3) 0.930(3) 0.13(1) 1.000 Uiso ? ? C
C30 0.447(4) -0.219(4) 0.951(3) 0.19(2) 1.000 Uiso ? ? C
C31 0.529(4) -0.202(3) 1.059(3) 0.18(2) 1.000 Uiso ? ? C
C32 0.573(4) -0.107(5) 1.242(4) 0.24(2) 1.000 Uiso ? ? C
B1 0.5699 -0.2792 0.5619 0.2533 0.500 Uiso ? ? B
B2 0.4986 -0.2732 0.5743 0.2533 0.500 Uiso ? ? B
H1a 1.2381 -0.1673 0.5537 0.0668 1.000 Uiso calc C1 H
H1b 1.1160 -0.1662 0.4820 0.0668 1.000 Uiso calc C1 H
H2a 1.0800 -0.2610 0.6285 0.0799 1.000 Uiso calc C2 H
H2b 1.1374 -0.1909 0.7127 0.0799 1.000 Uiso calc C2 H
H3a 0.7626 -0.1989 0.5597 0.0833 1.000 Uiso calc C3 H
H3b 0.8776 -0.2106 0.4899 0.0833 1.000 Uiso calc C3 H
H4a 0.6215 -0.0630 0.4777 0.0688 1.000 Uiso calc C4 H
H4b 0.6598 0.0394 0.4858 0.0688 1.000 Uiso calc C4 H
H5a 0.5660 0.0183 0.6360 0.0791 1.000 Uiso calc C5 H
H5b 0.6219 -0.0788 0.6542 0.0791 1.000 Uiso calc C5 H
H6a 1.1747 0.0886 0.4596 0.0828 1.000 Uiso calc C6 H
H6b 1.1047 0.0092 0.3988 0.0828 1.000 Uiso calc C6 H
H7a 1.2888 0.0284 0.3300 0.1552 1.000 Uiso calc C7 H
H7b 1.3516 0.0122 0.4465 0.1552 1.000 Uiso calc C7 H
H7c 1.2816 -0.0672 0.3857 0.1552 1.000 Uiso calc C7 H
H8a 1.3427 -0.0212 0.6314 0.1033 1.000 Uiso calc C8 H
H8b 1.2639 -0.0311 0.7346 0.1033 1.000 Uiso calc C8 H
H9a 1.3668 0.0953 0.7403 0.1937 1.000 Uiso calc C9 H
H9b 1.3054 0.1249 0.6273 0.1937 1.000 Uiso calc C9 H
H9c 1.2266 0.1150 0.7304 0.1937 1.000 Uiso calc C9 H
H11 0.9422 -0.1635 0.3268 0.1169 1.000 Uiso calc C11 H
H12 1.0205 -0.0824 0.1401 0.1999 1.000 Uiso calc C12 H
H13 0.9084 0.0208 0.0638 0.2357 1.000 Uiso calc C13 H
H14 0.8741 0.1186 0.1856 0.1230 1.000 Uiso calc C14 H
H15 0.8030 0.0856 0.3535 0.0828 1.000 Uiso calc C15 H
H17 0.7389 -0.2666 0.7035 0.0860 1.000 Uiso calc C17 H
H18 0.6772 -0.3658 0.8641 0.0992 1.000 Uiso calc C18 H
H19 0.7913 -0.3584 1.0223 0.1334 1.000 Uiso calc C19 H
H20 0.9634 -0.2683 1.0355 0.0874 1.000 Uiso calc C20 H
H21 1.0143 -0.1707 0.8996 0.0919 1.000 Uiso calc C21 H
H22a 0.7890 0.0098 0.9136 0.1001 1.000 Uiso calc C22 H
H22b 0.7368 -0.0794 0.8594 0.1001 1.000 Uiso calc C22 H
H23a 0.5898 -0.0191 0.9811 0.1632 1.000 Uiso calc C23 H
H23b 0.5850 0.0722 0.9150 0.1632 1.000 Uiso calc C23 H
H23c 0.5328 -0.0170 0.8608 0.1632 1.000 Uiso calc C23 H
H24a 0.6320 0.1570 0.7439 0.1082 1.000 Uiso calc C24 H
H24b 0.7281 0.1762 0.6559 0.1082 1.000 Uiso calc C24 H
H25a 0.7664 0.2707 0.8084 0.1325 1.000 Uiso calc C25 H
H25b 0.7806 0.1853 0.8848 0.1325 1.000 Uiso calc C25 H
H25c 0.8767 0.2045 0.7967 0.1325 1.000 Uiso calc C25 H

loop_
_atom_type_symbol
_atom_type_description
_atom_type_scat_dispersion_real
_atom_type_scat_dispersion_imag
_atom_type_scat_source
C ? 0.017 0.009 International_Tables_Vol_IV_Table_2.3.1
H ? 0.000 0.000 International_Tables_Vol_IV_Table_2.3.1
B ? 0.008 0.004 International_Tables_Vol_IV_Table_2.3.1
F ? 0.069 0.053 International_Tables_Vol_IV_Table_2.3.1
P ? 0.283 0.434 International_Tables_Vol_IV_Table_2.3.1
Cl ? 0.348 0.702 International_Tables_Vol_IV_Table_2.3.1
Rh ? -0.077 3.605 International_Tables_Vol_IV_Table_2.3.1

loop_
_geom_angle_atom_site_label_1
_geom_angle_atom_site_label_2
_geom_angle_atom_site_label_3
_geom_angle
_geom_angle_site_symmetry_1
_geom_angle_site_symmetry_2
_geom_angle_site_symmetry_3
_geom_angle_publ_flag
CL1 RH CL2 94.7(2) . . . ?
CL1 RH P1 91.7(2) . . . ?
CL1 RH P2 95.7(2) . . . ?
CL1 RH P3 165.4(2) . . . ?
CL1 RH P4 87.4(2) . . . ?
CL2 RH P1 85.3(2) . . . ?
CL2 RH P2 166.3(2) . . . ?
CL2 RH P3 97.6(2) . . . ?
CL2 RH P4 92.7(2) . . . ?
P1 RH P2 85.4(2) . . . ?
P1 RH P3 97.1(2) . . . ?
P1 RH P4 177.8(2) . . . ?
P2 RH P3 73.6(2) . . . ?
P2 RH P4 96.7(2) . . . ?
P3 RH P4 84.1(2) . . . ?
RH P1 C1 107.5(7) . . . ?
RH P1 C6 120.1(8) . . . ?
RH P1 C8 116.6(8) . . . ?
C1 P1 C6 103(1) . . . ?
C1 P1 C8 102(1) . . . ?
C6 P1 C8 104(1) . . . ?
RH P2 C2 108.1(9) . . . ?
RH P2 C3 95.7(7) . . . ?
RH P2 C16 128.9(9) . . . ?
C2 P2 C3 108(1) . . . ?
C2 P2 C16 102(1) . . . ?
C3 P2 C16 111(1) . . . ?
RH P3 C3 96.3(7) . . . ?
RH P3 C4 110.7(7) . . . ?
RH P3 C10 123.1(7) . . . ?
C3 P3 C4 105(1) . . . ?
C3 P3 C10 112(1) . . . ?
C4 P3 C10 108(1) . . . ?
RH P4 C5 107.0(7) . . . ?
RH P4 C22 118.7(8) . . . ?
RH P4 C24 113.9(9) . . . ?
C5 P4 C22 106(1) . . . ?
C5 P4 C24 102(1) . . . ?
C22 P4 C24 107(1) . . . ?
B1 F2 B2 70(4) . . . ?
B1 F4 B2 28.2(7) . . . ?
P1 C1 C2 105(1) . . . ?
P2 C2 C1 114(1) . . . ?
P2 C3 P3 94(1) . . . ?
P3 C4 C5 111(1) . . . ?
P4 C5 C4 113(1) . . . ?
P1 C6 C7 118(1) . . . ?
P1 C8 C9 117(2) . . . ?
P3 C10 C11 121(1) . . . ?
P3 C10 C15 122(1) . . . ?
C11 C10 C15 116(2) . . . ?
C10 C11 C12 106(2) . . . ?
C11 C12 C13 127(2) . . . ?
C11 C12 C14 95(1) . . . ?
C13 C12 C14 35(1) . . . ?
C12 C13 C14 110(2) . . . ?
C12 C14 C13 34(1) . . . ?
C12 C14 C15 99(1) . . . ?
C13 C14 C15 131(3) . . . ?
C10 C15 C14 122(2) . . . ?
P2 C16 C17 117(1) . . . ?
P2 C16 C21 122(1) . . . ?
C17 C16 C21 119(2) . . . ?
C16 C17 C18 117(1) . . . ?
C17 C18 C19 117(2) . . . ?
C18 C19 C20 120(2) . . . ?
C19 C20 C21 123(2) . . . ?
C16 C21 C20 119(2) . . . ?
P4 C22 C23 116(1) . . . ?
P4 C24 C25 113(1) . . . ?
C27 C26 C31 115(2) . . . ?
C27 C26 C32 122(3) . . . ?
C31 C26 C32 120(3) . . . ?
C26 C27 C28 111(3) . . . ?
C27 C28 C29 130(3) . . . ?
C28 C29 C30 117(3) . . . ?
C29 C30 C31 123(3) . . . ?
C26 C31 C30 118(3) . . . ?
F2 B1 F4 111(4) . . . ?
F2 B1 B2 56(4) . . . ?
F4 B1 B2 54(1) . . . ?
F1 B2 F2 102(3) . . . ?
F1 B2 F3 93(1) . . . ?
F1 B2 F4 88(1) . . . ?
F1 B2 B1 115(1) . . . ?
F2 B2 F3 115(4) . . . ?
F2 B2 F4 150(4) . . . ?
F2 B2 B1 53(3) . . . ?
F3 B2 F4 91(1) . . . ?
F3 B2 B1 150(1) . . . ?
F4 B2 B1 97(1) . . . ?

loop_
_geom_bond_atom_site_label_1
_geom_bond_atom_site_label_2
_geom_bond_distance
_geom_bond_site_symmetry_1
_geom_bond_site_symmetry_2
_geom_bond_publ_flag
RH CL1 2.422(5) . . ?
RH CL2 2.424(6) . . ?
RH P1 2.325(6) . . ?
RH P2 2.256(6) . . ?
RH P3 2.250(6) . . ?
RH P4 2.349(6) . . ?
P1 C1 1.87(2) . . ?
P1 C6 1.75(2) . . ?
P1 C8 1.82(2) . . ?
P2 C2 1.76(2) . . ?
P2 C3 1.85(2) . . ?
P2 C16 1.79(2) . . ?
P3 C3 1.83(2) . . ?
P3 C4 1.82(2) . . ?
P3 C10 1.77(2) . . ?
P4 C5 1.83(2) . . ?
P4 C22 1.80(3) . . ?
P4 C24 1.82(3) . . ?
F1 B2 1.50(3) . . ?
F2 B1 0.68(5) . . ?
F2 B2 0.71(5) . . ?
F3 B2 1.44(2) . . ?
F4 B1 1.68(3) . . ?
F4 B2 1.38(3) . . ?
C1 C2 1.54(3) . . ?
C4 C5 1.45(3) . . ?
C6 C7 1.44(4) . . ?
C8 C9 1.36(5) . . ?
C10 C11 1.40(4) . . ?
C10 C15 1.24(3) . . ?
C11 C12 1.71(4) . . ?
C12 C13 1.12(5) . . ?
C12 C14 1.84(5) . . ?
C13 C14 1.13(4) . . ?
C14 C15 1.40(3) . . ?
C16 C17 1.36(3) . . ?
C16 C21 1.35(3) . . ?
C17 C18 1.55(3) . . ?
C18 C19 1.27(3) . . ?
C19 C20 1.37(4) . . ?
C20 C21 1.33(3) . . ?
C22 C23 1.61(4) . . ?
C24 C25 1.53(4) . . ?
C26 C27 1.51(5) . . ?
C26 C31 1.48(6) . . ?
C26 C32 1.55(6) . . ?
C27 C28 1.57(5) . . ?
C28 C29 1.25(5) . . ?
C29 C30 1.30(6) . . ?
C30 C31 1.56(5) . . ?
B1 B2 0.80 . . ?

loop_
_geom_contact_atom_site_label_1
_geom_contact_atom_site_label_2
_geom_contact_distance
_geom_contact_site_symmetry_1
_geom_contact_site_symmetry_2
_geom_contact_publ_flag
? ? ? ? ? ?

loop_
_geom_torsion_atom_site_label_1
_geom_torsion_atom_site_label_2
_geom_torsion_atom_site_label_3
_geom_torsion_atom_site_label_4
_geom_torsion
_geom_torsion_site_symmetry_1
_geom_torsion_site_symmetry_2
_geom_torsion_site_symmetry_3
_geom_torsion_site_symmetry_4
_geom_torsion_publ_flag
C6 P1 C1 C2 -162(1) . . . . ?
C8 P1 C1 C2 88(1) . . . . ?
C1 P1 C6 C7 -51(2) . . . . ?
C8 P1 C6 C7 55(2) . . . . ?
C1 P1 C8 C9 174(1) . . . . ?
C6 P1 C8 C9 66(2) . . . . ?
C3 P2 C2 C1 63(1) . . . . ?
C16 P2 C2 C1 -178(1) . . . . ?
C2 P2 C3 P3 -109(1) . . . . ?
C16 P2 C3 P3 137(1) . . . . ?
C2 P2 C16 C17 -123(2) . . . . ?
C2 P2 C16 C21 66(2) . . . . ?
C3 P2 C16 C17 -6(2) . . . . ?
C3 P2 C16 C21 -176(2) . . . . ?
C4 P3 C3 P2 -115(1) . . . . ?
C10 P3 C3 P2 128(1) . . . . ?
C3 P3 C4 C5 69(1) . . . . ?
C10 P3 C4 C5 -170(1) . . . . ?
C3 P3 C10 C11 -13(2) . . . . ?
C3 P3 C10 C15 165(2) . . . . ?
C4 P3 C10 C11 -129(1) . . . . ?
C4 P3 C10 C15 49(2) . . . . ?
C22 P4 C5 C4 -156(1) . . . . ?
C24 P4 C5 C4 90(2) . . . . ?
C5 P4 C22 C23 -58(2) . . . . ?
C24 P4 C22 C23 49(2) . . . . ?
C5 P4 C24 C25 173(1) . . . . ?
C22 P4 C24 C25 61(2) . . . . ?
P1 C1 C2 P2 48(1) . . . . ?
P3 C4 C5 P4 40(2) . . . . ?
P3 C10 C11 C12 -174(1) . . . . ?
C15 C10 C11 C12 6(2) . . . . ?
P3 C10 C15 C14 176(2) . . . . ?
C11 C10 C15 C14 -4(3) . . . . ?
C10 C11 C12 C13 -21(4) . . . . ?
C10 C11 C12 C14 -5(2) . . . . ?
C11 C12 C13 C14 27(5) . . . . ?
C11 C12 C14 C13 -158(4) . . . . ?
C11 C12 C14 C15 3(2) . . . . ?
C13 C12 C14 C15 161(4) . . . . ?
C12 C13 C14 C15 -24(6) . . . . ?
C12 C14 C15 C10 -0(3) . . . . ?
C13 C14 C15 C10 13(5) . . . . ?
P2 C16 C17 C18 179(1) . . . . ?
C21 C16 C17 C18 -10(3) . . . . ?
P2 C16 C21 C20 -177(2) . . . . ?
C17 C16 C21 C20 13(3) . . . . ?
C16 C17 C18 C19 4(3) . . . . ?
C17 C18 C19 C20 -0(4) . . . . ?
C18 C19 C20 C21 2(4) . . . . ?
C19 C20 C21 C16 -9(4) . . . . ?
